data_2213426
loop_
_publ_author_name
'Hua-Gang Yao'
'Min Ji'
'Sou-Hua Ji'
'Yong-Lin An'

_publ_section_title
<i>catena</i>-Poly[[bis(pyridine-\k<i>N</i>)iron(II)]-\m-oxalato-\k^2^<i>O</i>,<i>O</i>':\k^2^<i>O</i>'',<i>O</i>''']
_journal_coeditor_code KP2094
_journal_issue 5
_journal_name_full 'Acta Crystallographica Section E'
_journal_page_first m1349
_journal_page_last m1350
_journal_paper_doi 10.1107/S1600536807016789
_journal_volume 63
_journal_year 2007
_chemical_formula_iupac '[Fe (C2 O4) (C5 H5 N)2]'
_chemical_formula_moiety 'C12 H10 Fe N2 O4'
_chemical_formula_sum 'C12 H10 Fe N2 O4'
_chemical_formula_weight 302.07
_chemical_name_systematic
;
catena-poly[[bis(pyridine)iron(II)]-\m-oxalato-\k^2^O,O':\k^2^O'',O''']
;
_space_group_IT_number 14
_symmetry_cell_setting monoclinic
_symmetry_space_group_name_Hall '-P 2ybc'
_symmetry_space_group_name_H-M 'P 1 21/c 1'
_atom_sites_solution_hydrogens geom
_atom_sites_solution_primary direct
_atom_sites_solution_secondary difmap
_audit_creation_method SHELXL97
_cell_angle_alpha 90.00
_cell_angle_beta 91.688(7)
_cell_angle_gamma 90.00
_cell_formula_units_Z 4
_cell_length_a 9.714(6)
_cell_length_b 8.895(6)
_cell_length_c 15.359(10)
_cell_measurement_reflns_used 4154
_cell_measurement_temperature 273(2)
_cell_measurement_theta_max 29.58
_cell_measurement_theta_min 3.11
_cell_volume 1326.5(15)
_computing_cell_refinement SMART
_computing_data_collection 'SMART (Bruker, 2001)'
_computing_data_reduction 'SAINT-Plus (Bruker, 2001)'
_computing_molecular_graphics 'SHELXTL (Bruker, 2001)'
_computing_publication_material SHELXTL
_computing_structure_refinement 'SHELXL97 (Sheldrick, 1997)'
_computing_structure_solution 'SHELXS97 (Sheldrick, 1997)'
_diffrn_ambient_temperature 273(2)
_diffrn_measured_fraction_theta_full 0.981
_diffrn_measured_fraction_theta_max 0.981
_diffrn_measurement_device_type 'Bruker SMART APEXII CCD area-detector'
_diffrn_measurement_method '\f and \w'
_diffrn_radiation_monochromator graphite
_diffrn_radiation_source 'fine-focus sealed tube'
_diffrn_radiation_type MoK\a
_diffrn_radiation_wavelength 0.71073
_diffrn_reflns_av_R_equivalents 0.0218
_diffrn_reflns_av_sigmaI/netI 0.0254
_diffrn_reflns_limit_h_max 14
_diffrn_reflns_limit_h_min -14
_diffrn_reflns_limit_k_max 13
_diffrn_reflns_limit_k_min -12
_diffrn_reflns_limit_l_max 22
_diffrn_reflns_limit_l_min -20
_diffrn_reflns_number 12351
_diffrn_reflns_theta_full 31.56
_diffrn_reflns_theta_max 31.56
_diffrn_reflns_theta_min 3.11
_diffrn_standards_decay_% 0
_diffrn_standards_interval_count 0
_diffrn_standards_interval_time 0
_diffrn_standards_number 0
_exptl_absorpt_coefficient_mu 1.147
_exptl_absorpt_correction_type none
_exptl_crystal_colour yellow
_exptl_crystal_density_diffrn 1.513
_exptl_crystal_density_method 'not measured'
_exptl_crystal_description block
_exptl_crystal_F_000 616
_exptl_crystal_size_max 0.30
_exptl_crystal_size_mid 0.22
_exptl_crystal_size_min 0.19
_refine_diff_density_max 0.329
_refine_diff_density_min -0.287
_refine_ls_abs_structure_details 'Flack (1983), with how many Friedel pairs?'
_refine_ls_abs_structure_Flack 0.002(7)
_refine_ls_extinction_method none
_refine_ls_goodness_of_fit_ref 1.041
_refine_ls_hydrogen_treatment constr
_refine_ls_matrix_type full
_refine_ls_number_parameters 172
_refine_ls_number_reflns 4354
_refine_ls_number_restraints 0
_refine_ls_restrained_S_all 1.041
_refine_ls_R_factor_all 0.0464
_refine_ls_R_factor_gt 0.0331
_refine_ls_shift/su_max 0.001
_refine_ls_shift/su_mean 0.000
_refine_ls_structure_factor_coef Fsqd
_refine_ls_weighting_details 'calc w = 1/[\s^2^(Fo^2^)+(0.0519P)^2^+0.1013P] where P=(Fo^2^+2Fc^2^)/3'
_refine_ls_weighting_scheme calc
_refine_ls_wR_factor_gt 0.0869
_refine_ls_wR_factor_ref 0.0938
_reflns_number_gt 3281
_reflns_number_total 4354
_reflns_threshold_expression I>2\s(I)
_cod_data_source_file kp2094.cif
_cod_data_source_block I
_cod_original_cell_volume 1326.5(14)
_cod_original_sg_symbol_H-M 'P 21/c'
_cod_database_code 2213426
_cod_database_fobs_code 2213426

loop_
_symmetry_equiv_pos_as_xyz
'x, y, z'
'-x, y+1/2, -z+1/2'
'-x, -y, -z'
'x, -y-1/2, z-1/2'

loop_
_atom_site_type_symbol
_atom_site_label
_atom_site_fract_x
_atom_site_fract_y
_atom_site_fract_z
_atom_site_U_iso_or_equiv
_atom_site_adp_type
_atom_site_calc_flag
_atom_site_refinement_flags
_atom_site_occupancy
Fe Fe1 0.753633(19) 0.42019(2) 0.074891(14) 0.03556(8) Uani d . 1
C C1 1.02045(14) 0.41575(16) -0.00009(10) 0.0338(3) Uani d . 1
O O4 0.93429(10) 0.32524(12) 0.03015(7) 0.0410(2) Uani d . 1
O O3 0.63518(11) 0.40632(13) -0.04807(7) 0.0434(3) Uani d . 1
O O2 0.57087(10) 0.53056(13) 0.10435(7) 0.0390(2) Uani d . 1
O O1 0.86576(10) 0.61682(12) 0.02993(8) 0.0425(3) Uani d . 1
C C2 0.51957(13) 0.46417(16) -0.04397(9) 0.0329(3) Uani d . 1
N N2 0.68163(13) 0.19369(15) 0.10675(9) 0.0438(3) Uani d . 1
N N1 0.82529(14) 0.46773(17) 0.20942(9) 0.0459(3) Uani d . 1
C C3 0.9001(2) 0.3726(3) 0.25699(15) 0.0699(6) Uani d . 1
H H3A 0.9206 0.2790 0.2336 0.084 Uiso calc R 1
C C4 0.9494(3) 0.4068(3) 0.34071(17) 0.0909(9) Uani d . 1
H H4A 1.0029 0.3375 0.3720 0.109 Uiso calc R 1
C C5 0.9192(3) 0.5402(3) 0.37595(15) 0.0810(8) Uani d . 1
H H5A 0.9518 0.5652 0.4316 0.097 Uiso calc R 1
C C6 0.8405(3) 0.6372(3) 0.32908(17) 0.0785(7) Uani d . 1
H H6A 0.8166 0.7297 0.3524 0.094 Uiso calc R 1
C C7 0.7960(2) 0.5980(2) 0.24637(16) 0.0675(6) Uani d . 1
H H7A 0.7424 0.6666 0.2147 0.081 Uiso calc R 1
C C8 0.6973(2) 0.0829(2) 0.04999(13) 0.0557(5) Uani d . 1
H H8A 0.7433 0.1032 -0.0009 0.067 Uiso calc R 1
C C9 0.6488(3) -0.0606(2) 0.06281(15) 0.0659(6) Uani d . 1
H H9A 0.6635 -0.1355 0.0219 0.079 Uiso calc R 1
C C10 0.5790(2) -0.0912(2) 0.13650(15) 0.0623(5) Uani d . 1
H H10A 0.5428 -0.1864 0.1458 0.075 Uiso calc R 1
C C11 0.5632(3) 0.0200(3) 0.19593(15) 0.0750(6) Uani d . 1
H H11A 0.5173 0.0017 0.2472 0.090 Uiso calc R 1
C C12 0.6164(2) 0.1606(2) 0.17906(14) 0.0670(6) Uani d . 1
H H12A 0.6060 0.2358 0.2204 0.080 Uiso calc R 1

loop_
_atom_site_aniso_label
_atom_site_aniso_U_11
_atom_site_aniso_U_22
_atom_site_aniso_U_33
_atom_site_aniso_U_12
_atom_site_aniso_U_13
_atom_site_aniso_U_23
Fe1 0.03141(11) 0.03744(13) 0.03775(13) -0.00017(7) -0.00051(8) 0.00024(9)
C1 0.0342(6) 0.0314(7) 0.0356(7) 0.0017(5) -0.0040(5) 0.0023(6)
O4 0.0371(5) 0.0328(5) 0.0533(6) 0.0002(4) 0.0048(4) 0.0056(5)
O3 0.0366(5) 0.0570(7) 0.0367(6) 0.0086(4) 0.0001(4) -0.0085(5)
O2 0.0375(5) 0.0479(6) 0.0314(5) 0.0030(4) -0.0033(4) -0.0066(5)
O1 0.0360(5) 0.0349(5) 0.0569(7) 0.0044(4) 0.0060(5) 0.0026(5)
C2 0.0345(6) 0.0330(7) 0.0311(7) -0.0034(5) 0.0011(5) -0.0020(5)
N2 0.0483(7) 0.0377(7) 0.0458(7) -0.0022(5) 0.0088(5) -0.0004(6)
N1 0.0461(7) 0.0496(8) 0.0416(7) -0.0008(6) -0.0075(6) -0.0004(6)
C3 0.0876(15) 0.0618(13) 0.0589(12) 0.0091(11) -0.0221(11) 0.0034(11)
C4 0.126(2) 0.0792(18) 0.0651(15) -0.0114(15) -0.0431(15) 0.0209(13)
C5 0.1047(19) 0.0920(18) 0.0453(11) -0.0429(15) -0.0156(12) 0.0050(12)
C6 0.0810(14) 0.0797(16) 0.0739(15) -0.0128(12) -0.0124(12) -0.0301(14)
C7 0.0722(13) 0.0588(13) 0.0698(14) 0.0057(9) -0.0260(11) -0.0170(10)
C8 0.0695(11) 0.0493(10) 0.0493(10) -0.0079(8) 0.0164(9) -0.0080(8)
C9 0.0899(15) 0.0440(11) 0.0647(13) -0.0080(9) 0.0160(11) -0.0138(9)
C10 0.0776(13) 0.0390(10) 0.0705(13) -0.0090(8) 0.0083(10) 0.0066(9)
C11 0.1036(16) 0.0560(13) 0.0675(14) -0.0191(11) 0.0379(12) 0.0003(11)
C12 0.0926(14) 0.0461(11) 0.0643(12) -0.0130(9) 0.0374(11) -0.0111(9)

loop_
_atom_type_symbol
_atom_type_description
_atom_type_scat_dispersion_real
_atom_type_scat_dispersion_imag
_atom_type_scat_source
C C 0.0033 0.0016 'International Tables Vol C Tables 4.2.6.8 and 6.1.1.4'
H H 0.0000 0.0000 'International Tables Vol C Tables 4.2.6.8 and 6.1.1.4'
N N 0.0061 0.0033 'International Tables Vol C Tables 4.2.6.8 and 6.1.1.4'
O O 0.0106 0.0060 'International Tables Vol C Tables 4.2.6.8 and 6.1.1.4'
Fe Fe 0.3463 0.8444 'International Tables Vol C Tables 4.2.6.8 and 6.1.1.4'

loop_
_geom_angle_atom_site_label_1
_geom_angle_atom_site_label_2
_geom_angle_atom_site_label_3
_geom_angle_site_symmetry_1
_geom_angle_site_symmetry_3
_geom_angle
_geom_angle_publ_flag
O4 Fe1 O2 . . 172.52(4) y
O4 Fe1 O1 . . 77.73(6) y
O2 Fe1 O1 . . 97.30(6) y
O4 Fe1 O3 . . 96.85(6) y
O2 Fe1 O3 . . 77.57(5) y
O1 Fe1 O3 . . 91.53(5) y
O4 Fe1 N2 . . 88.76(6) ?
O2 Fe1 N2 . . 96.01(6) ?
O1 Fe1 N2 . . 166.42(4) ?
O3 Fe1 N2 . . 88.72(5) ?
O4 Fe1 N1 . . 98.13(6) ?
O2 Fe1 N1 . . 87.35(5) ?
O1 Fe1 N1 . . 89.78(6) ?
O3 Fe1 N1 . . 164.90(5) ?
N2 Fe1 N1 . . 93.51(6) ?
O1 C1 O4 3_765 . 126.48(14) ?
O1 C1 C1 3_765 3_765 117.16(15) ?
O4 C1 C1 . 3_765 116.36(15) ?
C1 O4 Fe1 . . 115.97(10) ?
C2 O3 Fe1 . . 112.80(9) ?
C2 O2 Fe1 3_665 . 115.89(10) ?
C1 O1 Fe1 3_765 . 112.78(10) ?
O3 C2 O2 . 3_665 126.29(13) ?
O3 C2 C2 . 3_665 117.45(15) ?
O2 C2 C2 3_665 3_665 116.26(15) ?
C8 N2 C12 . . 116.83(16) ?
C8 N2 Fe1 . . 119.48(12) ?
C12 N2 Fe1 . . 123.62(12) ?
C3 N1 C7 . . 116.42(19) ?
C3 N1 Fe1 . . 123.32(15) ?
C7 N1 Fe1 . . 120.25(13) ?
N2 C8 C9 . . 123.24(18) ?
C5 C4 C3 . . 119.5(2) ?
C11 C10 C9 . . 118.78(18) ?
N1 C7 C6 . . 123.5(2) ?
N2 C12 C11 . . 123.26(18) ?
C10 C9 C8 . . 118.97(19) ?
N1 C3 C4 . . 122.6(2) ?
C4 C5 C6 . . 118.6(2) ?
C5 C6 C7 . . 119.3(2) ?
C10 C11 C12 . . 118.90(19) ?
H3A C3 N1 . . 118.67 ?
H3A C3 C4 . . 118.70 ?
H4A C4 C3 . . 120.25 ?
H4A C4 C5 . . 120.22 ?
H5A C5 C4 . . 120.69 ?
H5A C5 C6 . . 120.71 ?
H6A C6 C5 . . 120.35 ?
H6A C6 C7 . . 120.35 ?
H7A C7 C6 . . 118.22 ?
H7A C7 N1 . . 118.28 ?
H8A C8 N2 . . 118.38 ?
H8A C8 C9 . . 118.39 ?
H9A C9 C8 . . 120.51 ?
H9A C9 C10 . . 120.52 ?
H10A C10 C9 . . 120.59 ?
H10A C10 C11 . . 120.64 ?
H11A C11 C10 . . 120.53 ?
H11A C11 C12 . . 120.57 ?
H12A C12 C11 . . 118.34 ?
H12A C12 N2 . . 118.41 ?

loop_
_geom_bond_atom_site_label_1
_geom_bond_atom_site_label_2
_geom_bond_site_symmetry_2
_geom_bond_distance
_geom_bond_publ_flag
Fe1 O4 . 2.0822(14) y
Fe1 O2 . 2.0898(14) y
Fe1 O1 . 2.1832(15) y
Fe1 O3 . 2.1858(15) y
Fe1 N2 . 2.1926(18) y
Fe1 N1 . 2.2017(19) y
C1 O1 3_765 1.2432(18) ?
C1 O4 . 1.2598(18) ?
C1 C1 3_765 1.550(3) ?
O3 C2 . 1.2385(18) ?
O2 C2 3_665 1.2594(18) ?
O1 C1 3_765 1.2432(18) ?
C2 O2 3_665 1.2594(18) ?
C2 C2 3_665 1.551(3) ?
N1 C3 . 1.322(3) ?
C3 H3A . 0.930 ?
N1 C7 . 1.325(3) ?
C4 C5 . 1.340(4) ?
C4 C3 . 1.392(3) ?
C4 H4A . 0.930 ?
C5 C6 . 1.347(4) ?
C5 H5A . 0.930 ?
C6 H6A . 0.930 ?
C7 H7A . 0.930 ?
C7 C6 . 1.375(3) ?
N2 C8 . 1.327(2) ?
N2 C12 . 1.328(2) ?
C8 C9 . 1.376(3) ?
C8 H8A . 0.930 ?
C9 H9A . 0.930 ?
C10 H10A . 0.930 ?
C10 C11 . 1.357(3) ?
C10 C9 . 1.364(3) ?
C11 H11A . 0.930 ?
C12 C11 . 1.381(3) ?
C12 H12A . 0.930 ?
